data_7718373
loop_
_publ_author_name
'Huang, Huilin'
'Yang, Qiong'
'Yao, Kun'
'Geng, Wenchao'
'Jing, Xu'

_publ_section_title
;
 Visible-light harvesting 2D copper-cluster-based MOFs as efficient ROS
 generators for selective oxidation of amines.
;
_journal_issue 15
_journal_name_full 'Dalton transactions (Cambridge, England : 2003)'
_journal_page_first 6015
_journal_page_last 6019
_journal_paper_doi 10.1039/d5dt00120j
_journal_volume 54
_journal_year 2025
_chemical_formula_moiety 'C13 H12 Cu2 I2 N4 S'
_chemical_formula_sum 'C13 H12 Cu2 I2 N4 S'
_chemical_formula_weight 637.21
_space_group_crystal_system triclinic
_space_group_IT_number 2
_space_group_name_Hall '-P 1'
_space_group_name_H-M_alt 'P -1'
_atom_sites_solution_hydrogens geom
_atom_sites_solution_primary iterative
_audit_creation_date 2025-03-14
_audit_creation_method
;
Olex2 1.5-beta
(compiled 2025.03.04 svn.red2d20d0 for OlexSys, GUI svn.r7188)
;
_audit_update_record
;
2025-03-14 deposited with the CCDC.	2025-03-18 downloaded from the CCDC.
;
_cell_angle_alpha 99.783(2)
_cell_angle_beta 99.2390(10)
_cell_angle_gamma 119.037(2)
_cell_formula_units_Z 2
_cell_length_a 9.2042(7)
_cell_length_b 9.2118(7)
_cell_length_c 12.3630(9)
_cell_measurement_reflns_used 5335
_cell_measurement_temperature 200(2)
_cell_measurement_theta_max 30.53
_cell_measurement_theta_min 2.57
_cell_volume 866.47(11)
_computing_cell_refinement 'SAINT V8.38A (?, 2016)'
_computing_data_reduction 'SAINT V8.38A (?, 2016)'
_computing_molecular_graphics 'Olex2 1.5-beta (Dolomanov et al., 2009)'
_computing_publication_material 'Olex2 1.5-beta (Dolomanov et al., 2009)'
_computing_structure_refinement 'SHELXL 2019/3 (Sheldrick, 2015)'
_computing_structure_solution 'olex2.solve 1.5-beta (Bourhis et al., 2015)'
_diffrn_ambient_temperature 200.00
_diffrn_measured_fraction_theta_full 0.996
_diffrn_measured_fraction_theta_max 0.997
_diffrn_measurement_device_type 'Bruker APEX-II CCD'
_diffrn_measurement_method '\f and \w scans'
_diffrn_radiation_type MoK\a
_diffrn_radiation_wavelength 0.71073
_diffrn_reflns_av_R_equivalents 0.0184
_diffrn_reflns_av_unetI/netI 0.0368
_diffrn_reflns_Laue_measured_fraction_full 0.996
_diffrn_reflns_Laue_measured_fraction_max 0.997
_diffrn_reflns_limit_h_max 11
_diffrn_reflns_limit_h_min -13
_diffrn_reflns_limit_k_max 13
_diffrn_reflns_limit_k_min -9
_diffrn_reflns_limit_l_max 17
_diffrn_reflns_limit_l_min -16
_diffrn_reflns_number 8815
_diffrn_reflns_point_group_measured_fraction_full 0.996
_diffrn_reflns_point_group_measured_fraction_max 0.997
_diffrn_reflns_theta_full 25.242
_diffrn_reflns_theta_max 30.545
_diffrn_reflns_theta_min 2.567
_exptl_absorpt_coefficient_mu 6.137
_exptl_absorpt_correction_T_max 0.7461
_exptl_absorpt_correction_T_min 0.6097
_exptl_absorpt_correction_type multi-scan
_exptl_absorpt_process_details
;
SADABS-2016/2 (Bruker,2016/2) was used for absorption correction.
wR2(int) was 0.0518 before and 0.0345 after correction.
The Ratio of minimum to maximum transmission is 0.8172.
The \l/2 correction factor is Not present.
;
_exptl_crystal_colour 'metallic light yellow'
_exptl_crystal_colour_lustre metallic
_exptl_crystal_colour_modifier light
_exptl_crystal_colour_primary yellow
_exptl_crystal_density_diffrn 2.442
_exptl_crystal_description block
_exptl_crystal_F_000 596
_exptl_crystal_size_max 0.12
_exptl_crystal_size_mid 0.11
_exptl_crystal_size_min 0.1
_refine_diff_density_max 1.188
_refine_diff_density_min -0.954
_refine_diff_density_rms 0.130
_refine_ls_extinction_coef 0.0025(3)
_refine_ls_extinction_expression Fc^*^=kFc[1+0.001xFc^2^\l^3^/sin(2\q)]^-1/4^
_refine_ls_extinction_method 'SHELXL-2019/2 (Sheldrick 2019)'
_refine_ls_goodness_of_fit_ref 1.021
_refine_ls_hydrogen_treatment constr
_refine_ls_matrix_type full
_refine_ls_number_parameters 200
_refine_ls_number_reflns 5290
_refine_ls_number_restraints 0
_refine_ls_restrained_S_all 1.021
_refine_ls_R_factor_all 0.0420
_refine_ls_R_factor_gt 0.0307
_refine_ls_shift/su_max 0.002
_refine_ls_shift/su_mean 0.000
_refine_ls_structure_factor_coef Fsqd
_refine_ls_weighting_details 'w=1/[\s^2^(Fo^2^)+(0.0165P)^2^+1.9756P] where P=(Fo^2^+2Fc^2^)/3'
_refine_ls_weighting_scheme calc
_refine_ls_wR_factor_gt 0.0612
_refine_ls_wR_factor_ref 0.0648
_reflns_Friedel_coverage 0.000
_reflns_number_gt 4420
_reflns_number_total 5290
_reflns_threshold_expression 'I > 2\s(I)'
_cod_data_source_file d5dt00120j2.cif
_cod_data_source_block 11_a
_cod_depositor_comments 'Adding full bibliography for 7718373.cif.'
_cod_database_code 7718373
_shelx_shelxl_version_number 2019/3
_shelx_space_group_comment
;
The symmetry employed for this shelxl refinement is uniquely defined
by the following loop, which should always be used as a source of
symmetry information in preference to the above space-group names.
They are only intended as comments.
;
_shelx_estimated_absorpt_t_max 0.579
_shelx_estimated_absorpt_t_min 0.526
_olex2_refinement_description
;
1. Fixed Uiso
 At 1.2 times of:
  All C(H) groups, All N(H) groups, All N(H,H) groups
2.a Aromatic/amide H refined with riding coordinates:
 N2(H2), C2(H2A), C10(H10), C11(H11), C8(H8), C12(H12), C4(H4), C5(H5),
 C13(H13), C7(H7)
2.b X=CH2 refined with riding coordinates:
 N1(H1A,H1B)
;
_olex2_submission_special_instructions 'No special instructions were received'

loop_
_space_group_symop_operation_xyz
'x, y, z'
'-x, -y, -z'

loop_
_atom_site_label
_atom_site_type_symbol
_atom_site_fract_x
_atom_site_fract_y
_atom_site_fract_z
_atom_site_U_iso_or_equiv
_atom_site_adp_type
_atom_site_occupancy
_atom_site_site_symmetry_order
_atom_site_calc_flag
_atom_site_refinement_flags_posn
_atom_site_refinement_flags_adp
_atom_site_refinement_flags_occupancy
_atom_site_disorder_assembly
_atom_site_disorder_group
I1 I 0.97312(3) 1.34588(3) 0.17649(2) 0.02751(7) Uani 1 1 d . . . . .
I2 I 0.96990(3) 1.09219(3) -0.14759(2) 0.02930(7) Uani 1 1 d . . . . .
Cu2 Cu 0.86513(6) 1.02982(6) 0.03702(4) 0.03293(11) Uani 1 1 d . . . . .
N2 N 0.5849(3) 0.6756(3) 0.1134(2) 0.0201(5) Uani 1 1 d . . . . .
H2 H 0.696514 0.734796 0.119824 0.024 Uiso 1 1 calc R U . . .
N3 N 0.5228(4) 0.5654(3) 0.1801(2) 0.0201(5) Uani 1 1 d . . . . .
N4 N 0.3995(4) -0.0136(4) 0.7402(2) 0.0222(5) Uani 1 1 d . . . . .
N1 N 0.3082(3) 0.5929(4) 0.0242(2) 0.0268(6) Uani 1 1 d . . . . .
H1A H 0.269584 0.516727 0.062919 0.032 Uiso 1 1 calc R U . . .
H1B H 0.234679 0.602673 -0.024463 0.032 Uiso 1 1 calc R U . . .
C3 C 0.5957(4) 0.4578(4) 0.3297(3) 0.0212(6) Uani 1 1 d . . . . .
C1 C 0.4755(4) 0.6922(4) 0.0392(2) 0.0177(6) Uani 1 1 d . . . . .
C2 C 0.6397(4) 0.5624(4) 0.2500(3) 0.0228(6) Uani 1 1 d . . . . .
H2A H 0.757136 0.629418 0.249979 0.027 Uiso 1 1 calc R U . . .
C9 C 0.4766(4) 0.1677(4) 0.5744(2) 0.0198(6) Uani 1 1 d . . . . .
C6 C 0.5184(4) 0.2670(4) 0.4890(2) 0.0198(6) Uani 1 1 d . . . . .
C10 C 0.6047(4) 0.1808(5) 0.6593(3) 0.0250(7) Uani 1 1 d . . . . .
H10 H 0.723114 0.253420 0.663046 0.030 Uiso 1 1 calc R U . . .
C11 C 0.5614(4) 0.0893(5) 0.7381(3) 0.0246(7) Uani 1 1 d . . . . .
H11 H 0.652466 0.100371 0.794314 0.030 Uiso 1 1 calc R U . . .
C8 C 0.7267(5) 0.4641(5) 0.4075(3) 0.0329(8) Uani 1 1 d . . . . .
H8 H 0.843571 0.533510 0.407039 0.039 Uiso 1 1 calc R U . . .
C12 C 0.2744(5) -0.0290(5) 0.6581(3) 0.0330(8) Uani 1 1 d . . . . .
H12 H 0.157285 -0.102868 0.656615 0.040 Uiso 1 1 calc R U . . .
C4 C 0.4259(5) 0.3549(5) 0.3309(3) 0.0309(8) Uani 1 1 d . . . . .
H4 H 0.334878 0.348218 0.277312 0.037 Uiso 1 1 calc R U . . .
C5 C 0.3882(4) 0.2611(5) 0.4102(3) 0.0281(7) Uani 1 1 d . . . . .
H5 H 0.271160 0.191670 0.410516 0.034 Uiso 1 1 calc R U . . .
C13 C 0.3070(5) 0.0568(5) 0.5756(3) 0.0333(9) Uani 1 1 d . . . . .
H13 H 0.213062 0.040295 0.518952 0.040 Uiso 1 1 calc R U . . .
C7 C 0.6882(5) 0.3699(5) 0.4859(3) 0.0335(8) Uani 1 1 d . . . . .
H7 H 0.779437 0.375636 0.538634 0.040 Uiso 1 1 calc R U . . .
S1 S 0.56173(9) 0.84273(10) -0.03444(6) 0.01875(15) Uani 1 1 d . . . . .
Cu1 Cu 0.64586(6) 1.11664(6) 0.12839(4) 0.03242(12) Uani 1 1 d . . . . .

loop_
_atom_site_aniso_label
_atom_site_aniso_U_11
_atom_site_aniso_U_22
_atom_site_aniso_U_33
_atom_site_aniso_U_23
_atom_site_aniso_U_13
_atom_site_aniso_U_12
I1 0.01803(10) 0.02529(12) 0.03155(12) 0.01113(9) 0.00344(8) 0.00598(8)
I2 0.01892(11) 0.03970(14) 0.03425(13) 0.02279(10) 0.01003(8) 0.01452(10)
Cu2 0.0271(2) 0.0361(3) 0.0368(2) 0.0204(2) 0.00951(18) 0.0142(2)
N2 0.0174(12) 0.0210(13) 0.0251(13) 0.0153(11) 0.0089(10) 0.0089(10)
N3 0.0252(13) 0.0192(12) 0.0213(12) 0.0133(10) 0.0098(10) 0.0122(11)
N4 0.0248(14) 0.0254(14) 0.0193(12) 0.0124(11) 0.0078(10) 0.0130(11)
N1 0.0182(13) 0.0300(15) 0.0321(15) 0.0202(12) 0.0073(11) 0.0090(12)
C3 0.0250(15) 0.0216(15) 0.0198(14) 0.0116(12) 0.0081(12) 0.0121(13)
C1 0.0190(14) 0.0157(13) 0.0195(13) 0.0074(11) 0.0068(11) 0.0089(11)
C2 0.0243(15) 0.0242(16) 0.0241(15) 0.0141(13) 0.0099(12) 0.0128(13)
C9 0.0242(15) 0.0199(14) 0.0169(13) 0.0079(11) 0.0071(11) 0.0117(12)
C6 0.0241(15) 0.0195(14) 0.0186(13) 0.0096(12) 0.0081(11) 0.0116(12)
C10 0.0229(15) 0.0334(18) 0.0226(15) 0.0152(14) 0.0090(12) 0.0146(14)
C11 0.0221(15) 0.0379(19) 0.0220(15) 0.0172(14) 0.0076(12) 0.0187(14)
C8 0.0250(17) 0.047(2) 0.0378(19) 0.0306(18) 0.0145(14) 0.0193(16)
C12 0.0207(16) 0.044(2) 0.0307(17) 0.0244(16) 0.0055(13) 0.0110(15)
C4 0.0275(17) 0.0351(19) 0.0282(17) 0.0193(15) 0.0026(13) 0.0134(15)
C5 0.0211(15) 0.0324(18) 0.0255(16) 0.0179(14) 0.0032(12) 0.0081(14)
C13 0.0216(16) 0.046(2) 0.0311(18) 0.0268(17) 0.0049(13) 0.0127(16)
C7 0.0249(17) 0.050(2) 0.0359(19) 0.0295(18) 0.0094(14) 0.0211(17)
S1 0.0167(3) 0.0196(3) 0.0204(3) 0.0122(3) 0.0059(3) 0.0077(3)
Cu1 0.0231(2) 0.0404(3) 0.0332(2) 0.0272(2) 0.00677(17) 0.01155(19)

loop_
_atom_type_symbol
_atom_type_description
_atom_type_scat_dispersion_real
_atom_type_scat_dispersion_imag
_atom_type_scat_source
C C 0.0033 0.0016 'International Tables Vol C Tables 4.2.6.8 and 6.1.1.4'
H H 0.0000 0.0000 'International Tables Vol C Tables 4.2.6.8 and 6.1.1.4'
Cu Cu 0.3201 1.2651 'International Tables Vol C Tables 4.2.6.8 and 6.1.1.4'
I I -0.4742 1.8119 'International Tables Vol C Tables 4.2.6.8 and 6.1.1.4'
N N 0.0061 0.0033 'International Tables Vol C Tables 4.2.6.8 and 6.1.1.4'
S S 0.1246 0.1234 'International Tables Vol C Tables 4.2.6.8 and 6.1.1.4'

loop_
_geom_angle_atom_site_label_1
_geom_angle_atom_site_label_2
_geom_angle_atom_site_label_3
_geom_angle
_geom_angle_site_symmetry_1
_geom_angle_site_symmetry_3
_geom_angle_publ_flag
Cu1 I1 Cu2 64.294(17) . . ?
Cu2 I2 Cu2 69.794(19) 2_775 . ?
I1 Cu2 Cu2 118.14(2) . 2_775 ?
I1 Cu2 Cu1 55.707(15) . . ?
I2 Cu2 I1 105.129(17) . . ?
I2 Cu2 I1 106.182(18) 2_775 . ?
I2 Cu2 I2 110.206(19) 2_775 . ?
I2 Cu2 Cu2 54.712(15) . 2_775 ?
I2 Cu2 Cu2 55.494(16) 2_775 2_775 ?
I2 Cu2 Cu1 127.63(2) . . ?
I2 Cu2 Cu1 121.686(19) 2_775 . ?
S1 Cu2 I1 114.76(3) . . ?
S1 Cu2 I2 115.77(3) . 2_775 ?
S1 Cu2 I2 104.29(2) . . ?
S1 Cu2 Cu2 126.50(3) . 2_775 ?
S1 Cu2 Cu1 60.06(3) . . ?
Cu1 Cu2 Cu2 173.24(3) . 2_775 ?
N3 N2 H2 120.0 . . ?
C1 N2 H2 120.0 . . ?
C1 N2 N3 119.9(3) . . ?
C2 N3 N2 114.6(3) . . ?
C11 N4 C12 116.3(3) . . ?
C11 N4 Cu1 120.0(2) . 2_666 ?
C12 N4 Cu1 123.4(2) . 2_666 ?
H1A N1 H1B 120.0 . . ?
C1 N1 H1A 120.0 . . ?
C1 N1 H1B 120.0 . . ?
C8 C3 C2 119.5(3) . . ?
C4 C3 C2 121.4(3) . . ?
C4 C3 C8 119.1(3) . . ?
N2 C1 S1 117.9(2) . . ?
N1 C1 N2 119.1(3) . . ?
N1 C1 S1 123.0(2) . . ?
N3 C2 C3 121.3(3) . . ?
N3 C2 H2A 119.4 . . ?
C3 C2 H2A 119.4 . . ?
C10 C9 C6 122.0(3) . . ?
C10 C9 C13 115.4(3) . . ?
C13 C9 C6 122.6(3) . . ?
C5 C6 C9 120.8(3) . . ?
C5 C6 C7 117.8(3) . . ?
C7 C6 C9 121.5(3) . . ?
C9 C10 H10 119.8 . . ?
C11 C10 C9 120.4(3) . . ?
C11 C10 H10 119.8 . . ?
N4 C11 C10 123.9(3) . . ?
N4 C11 H11 118.1 . . ?
C10 C11 H11 118.1 . . ?
C3 C8 H8 119.8 . . ?
C7 C8 C3 120.4(3) . . ?
C7 C8 H8 119.8 . . ?
N4 C12 H12 118.4 . . ?
N4 C12 C13 123.3(3) . . ?
C13 C12 H12 118.4 . . ?
C3 C4 H4 119.9 . . ?
C3 C4 C5 120.2(3) . . ?
C5 C4 H4 119.9 . . ?
C6 C5 C4 121.2(3) . . ?
C6 C5 H5 119.4 . . ?
C4 C5 H5 119.4 . . ?
C9 C13 H13 119.7 . . ?
C12 C13 C9 120.6(3) . . ?
C12 C13 H13 119.7 . . ?
C6 C7 H7 119.4 . . ?
C8 C7 C6 121.3(3) . . ?
C8 C7 H7 119.4 . . ?
Cu2 S1 Cu1 68.80(3) . . ?
C1 S1 Cu2 113.35(11) . . ?
C1 S1 Cu1 110.73(11) . 2_675 ?
C1 S1 Cu1 97.10(10) . . ?
Cu1 S1 Cu2 130.95(4) 2_675 . ?
Cu1 S1 Cu1 85.64(3) 2_675 . ?
I1 Cu1 Cu2 59.999(16) . . ?
I1 Cu1 S1 110.22(3) . . ?
N4 Cu1 I1 109.13(8) 2_666 . ?
N4 Cu1 Cu2 107.49(9) 2_666 . ?
N4 Cu1 S1 117.24(9) 2_666 2_675 ?
N4 Cu1 S1 100.67(8) 2_666 . ?
S1 Cu1 I1 121.66(3) 2_675 . ?
S1 Cu1 Cu2 51.14(2) . . ?
S1 Cu1 Cu2 128.17(3) 2_675 . ?
S1 Cu1 S1 94.36(3) 2_675 . ?

loop_
_geom_bond_atom_site_label_1
_geom_bond_atom_site_label_2
_geom_bond_distance
_geom_bond_site_symmetry_2
_geom_bond_publ_flag
I1 Cu2 2.7152(6) . ?
I1 Cu1 2.5903(5) . ?
I2 Cu2 2.6363(5) 2_775 ?
I2 Cu2 2.6615(5) . ?
Cu2 Cu2 3.0309(10) 2_775 ?
Cu2 S1 2.3595(9) . ?
Cu2 Cu1 2.8250(8) . ?
N2 H2 0.8800 . ?
N2 N3 1.382(3) . ?
N2 C1 1.334(4) . ?
N3 C2 1.282(4) . ?
N4 C11 1.330(4) . ?
N4 C12 1.339(4) . ?
N4 Cu1 2.018(2) 2_666 ?
N1 H1A 0.8800 . ?
N1 H1B 0.8800 . ?
N1 C1 1.314(4) . ?
C3 C2 1.461(4) . ?
C3 C8 1.387(5) . ?
C3 C4 1.383(5) . ?
C1 S1 1.724(3) . ?
C2 H2A 0.9500 . ?
C9 C6 1.489(4) . ?
C9 C10 1.388(4) . ?
C9 C13 1.395(5) . ?
C6 C5 1.390(4) . ?
C6 C7 1.391(5) . ?
C10 H10 0.9500 . ?
C10 C11 1.377(4) . ?
C11 H11 0.9500 . ?
C8 H8 0.9500 . ?
C8 C7 1.384(5) . ?
C12 H12 0.9500 . ?
C12 C13 1.377(5) . ?
C4 H4 0.9500 . ?
C4 C5 1.391(4) . ?
C5 H5 0.9500 . ?
C13 H13 0.9500 . ?
C7 H7 0.9500 . ?
S1 Cu1 2.2955(9) 2_675 ?
S1 Cu1 2.6259(10) . ?

loop_
_geom_torsion_atom_site_label_1
_geom_torsion_atom_site_label_2
_geom_torsion_atom_site_label_3
_geom_torsion_atom_site_label_4
_geom_torsion
_geom_torsion_site_symmetry_1
_geom_torsion_site_symmetry_2
_geom_torsion_site_symmetry_3
_geom_torsion_site_symmetry_4
_geom_torsion_publ_flag
N2 N3 C2 C3 177.5(3) . . . . ?
N2 C1 S1 Cu2 -11.0(3) . . . . ?
N2 C1 S1 Cu1 -168.9(2) . . . 2_675 ?
N2 C1 S1 Cu1 -80.9(2) . . . . ?
N3 N2 C1 N1 -5.3(5) . . . . ?
N3 N2 C1 S1 175.6(2) . . . . ?
N4 C12 C13 C9 -0.5(7) . . . . ?
N1 C1 S1 Cu2 169.9(2) . . . . ?
N1 C1 S1 Cu1 100.0(3) . . . . ?
N1 C1 S1 Cu1 12.0(3) . . . 2_675 ?
C3 C8 C7 C6 0.0(7) . . . . ?
C3 C4 C5 C6 -0.5(6) . . . . ?
C1 N2 N3 C2 -178.6(3) . . . . ?
C2 C3 C8 C7 178.1(4) . . . . ?
C2 C3 C4 C5 -177.8(3) . . . . ?
C9 C6 C5 C4 179.2(3) . . . . ?
C9 C6 C7 C8 -179.0(4) . . . . ?
C9 C10 C11 N4 -0.8(6) . . . . ?
C6 C9 C10 C11 178.9(3) . . . . ?
C6 C9 C13 C12 -178.3(4) . . . . ?
C10 C9 C6 C5 -175.3(3) . . . . ?
C10 C9 C6 C7 4.0(5) . . . . ?
C10 C9 C13 C12 1.2(6) . . . . ?
C11 N4 C12 C13 -0.8(6) . . . . ?
C8 C3 C2 N3 -177.1(3) . . . . ?
C8 C3 C4 C5 0.8(6) . . . . ?
C12 N4 C11 C10 1.5(5) . . . . ?
C4 C3 C2 N3 1.6(5) . . . . ?
C4 C3 C8 C7 -0.6(6) . . . . ?
C5 C6 C7 C8 0.3(6) . . . . ?
C13 C9 C6 C5 4.1(5) . . . . ?
C13 C9 C6 C7 -176.6(4) . . . . ?
C13 C9 C10 C11 -0.6(5) . . . . ?
C7 C6 C5 C4 0.0(6) . . . . ?
Cu1 N4 C11 C10 -172.2(3) 2_666 . . . ?
Cu1 N4 C12 C13 172.7(3) 2_666 . . . ?
